data_7222056
loop_
_publ_author_name
'Huang, Ke-Bin'
'Chen, Zhen-Feng'
'Liu, Yan-Cheng'
'Xie, Xiao-Li'
'Liang, Hong'

_publ_section_title
;
 Dihydroisoquinoline Copper(II) Complexes: Crystal Structures,
 Cytotoxicity, and Their Action Mechanism
;
_journal_name_full 'RSC Adv.'
_journal_paper_doi 10.1039/C5RA15789G
_journal_year 2015
_chemical_formula_sum 'C30 H24 Cl4 Cu2 N4 O4'
_chemical_formula_weight 781.22
_chemical_name_systematic
; 
 ? 
;
_space_group_IT_number 2
_symmetry_cell_setting triclinic
_symmetry_space_group_name_Hall '-P 1'
_symmetry_space_group_name_H-M 'P -1'
_atom_sites_solution_hydrogens geom
_atom_sites_solution_primary direct
_atom_sites_solution_secondary difmap
_audit_creation_method SHELXL-97
_audit_update_record
;
2015-09-06 deposited with the CCDC.
2015-09-08 downloaded from the CCDC.
;
_cell_angle_alpha 97.269(5)
_cell_angle_beta 101.942(5)
_cell_angle_gamma 108.179(4)
_cell_formula_units_Z 1
_cell_length_a 7.6582(3)
_cell_length_b 8.8071(4)
_cell_length_c 11.4566(8)
_cell_measurement_reflns_used 3586
_cell_measurement_temperature 293(2)
_cell_volume 702.91(7)
_computing_cell_refinement
;
CrysAlisPro, Agilent Technologies,
Version 1.171.35.11 (release 16-05-2011 CrysAlis171 .NET)
(compiled May 16 2011,17:55:39)
;
_computing_data_collection
;
CrysAlisPro, Agilent Technologies,Version 1.171.35.11 
;
_computing_data_reduction
;
CrysAlisPro, Agilent Technologies,
Version 1.171.35.11 (release 16-05-2011 CrysAlis171 .NET)
(compiled May 16 2011,17:55:39)
;
_computing_molecular_graphics 'SHELXTL (Sheldrick, 2008)'
_computing_publication_material 'SHELXTL (Sheldrick, 2008)'
_computing_structure_refinement 'SHELXL-97 (Sheldrick, 1997)'
_computing_structure_solution 'SHELXS-97 (Sheldrick, 1990)'
_diffrn_ambient_temperature 293(2)
_diffrn_measured_fraction_theta_full 0.881
_diffrn_measured_fraction_theta_max 0.881
_diffrn_measurement_device_type 'SuperNova, Single source at offset), Eos.'
_diffrn_radiation_monochromator graphite
_diffrn_radiation_source 'fine-focus sealed tube'
_diffrn_radiation_type MoK\a
_diffrn_radiation_wavelength 0.71073
_diffrn_reflns_av_R_equivalents 0.0234
_diffrn_reflns_av_sigmaI/netI 0.0307
_diffrn_reflns_limit_h_max 10
_diffrn_reflns_limit_h_min -9
_diffrn_reflns_limit_k_max 10
_diffrn_reflns_limit_k_min -11
_diffrn_reflns_limit_l_max 14
_diffrn_reflns_limit_l_min -15
_diffrn_reflns_number 7568
_diffrn_reflns_theta_full 28.67
_diffrn_reflns_theta_max 28.67
_diffrn_reflns_theta_min 2.90
_exptl_absorpt_coefficient_mu 1.948
_exptl_crystal_colour green
_exptl_crystal_density_diffrn 1.846
_exptl_crystal_density_method 'not measured'
_exptl_crystal_description block
_exptl_crystal_F_000 382
_refine_diff_density_max 0.755
_refine_diff_density_min -0.597
_refine_diff_density_rms 0.069
_refine_ls_extinction_method none
_refine_ls_goodness_of_fit_ref 1.007
_refine_ls_hydrogen_treatment mixed
_refine_ls_matrix_type full
_refine_ls_number_parameters 199
_refine_ls_number_reflns 3194
_refine_ls_number_restraints 0
_refine_ls_restrained_S_all 1.007
_refine_ls_R_factor_all 0.0409
_refine_ls_R_factor_gt 0.0350
_refine_ls_shift/su_max 0.001
_refine_ls_shift/su_mean 0.000
_refine_ls_structure_factor_coef Fsqd
_refine_ls_weighting_details 'calc w=1/[\s^2^(Fo^2^)+(0.0409P)^2^+0.7568P] where P=(Fo^2^+2Fc^2^)/3'
_refine_ls_weighting_scheme calc
_refine_ls_wR_factor_gt 0.0872
_refine_ls_wR_factor_ref 0.0922
_reflns_number_gt 2834
_reflns_number_total 3194
_reflns_threshold_expression >2sigma(I)
_cod_data_source_file c5ra15789g2.cif
_cod_data_source_block 2
_cod_depositor_comments
;
The following automatic conversions were performed:

'_symmetry_cell_setting' value 'Triclinic' changed to 'triclinic'
according to
/usr/data/users/saulius/crontab/automatic-downloads/rss-feeds/RSC/lib/dictionaries/cif_core.dic
dictionary named 'cif_core.dic' version 2.4.2 from 2011-04-26.

Automatic conversion script
Id: cif_fix_values 3271 2015-04-21 07:52:19Z andrius 
;
_cod_original_cell_volume 702.91(6)
_cod_database_code 7222056

loop_
_symmetry_equiv_pos_as_xyz
'x, y, z'
'-x, -y, -z'

loop_
_atom_site_label
_atom_site_type_symbol
_atom_site_fract_x
_atom_site_fract_y
_atom_site_fract_z
_atom_site_U_iso_or_equiv
_atom_site_adp_type
_atom_site_occupancy
_atom_site_symmetry_multiplicity
_atom_site_calc_flag
_atom_site_refinement_flags
Cu1 Cu 0.57545(5) 0.63215(4) 0.40610(3) 0.03232(12) Uani 1 1 d .
Cl1 Cl 0.71875(10) 0.58861(9) 0.58682(6) 0.03893(17) Uani 1 1 d .
Cl2 Cl 0.71496(11) 0.49869(9) 0.28260(7) 0.04244(18) Uani 1 1 d .
O1 O 0.2501(3) 1.2154(2) 0.02152(17) 0.0398(5) Uani 1 1 d .
O2 O 0.1327(3) 1.0195(2) -0.15720(16) 0.0388(5) Uani 1 1 d .
N1 N 0.4302(3) 0.6877(3) 0.2650(2) 0.0359(5) Uani 1 1 d .
N2 N 0.6662(3) 0.8806(2) 0.45753(18) 0.0246(4) Uani 1 1 d .
C1 C 0.2884(6) 0.5619(4) 0.1675(3) 0.0627(11) Uani 1 1 d .
H1A H 0.1634 0.5473 0.1803 0.075 Uiso 1 1 calc R
H1B H 0.3106 0.4597 0.1698 0.075 Uiso 1 1 calc R
C2 C 0.2906(4) 0.6001(3) 0.0486(2) 0.0325(6) Uani 1 1 d .
H2A H 0.1804 0.5216 -0.0116 0.039 Uiso 1 1 calc R
H2B H 0.4036 0.5900 0.0278 0.039 Uiso 1 1 calc R
C3 C 0.2891(3) 0.7667(3) 0.0435(2) 0.0243(5) Uani 1 1 d .
C4 C 0.2057(4) 0.8011(3) -0.0664(2) 0.0291(5) Uani 1 1 d .
H4 H 0.1545 0.7221 -0.1381 0.035 Uiso 1 1 calc R
C5 C 0.2031(3) 0.9559(3) -0.0632(2) 0.0263(5) Uani 1 1 d .
C6 C 0.2749(3) 1.0737(3) 0.0443(2) 0.0260(5) Uani 1 1 d .
C7 C 0.3560(4) 1.0446(3) 0.1526(2) 0.0266(5) Uani 1 1 d .
H7 H 0.4007 1.1244 0.2237 0.032 Uiso 1 1 calc R
C8 C 0.3697(3) 0.8874(3) 0.1526(2) 0.0233(5) Uani 1 1 d .
C9 C 0.4657(3) 0.8398(3) 0.2588(2) 0.0244(5) Uani 1 1 d .
C10 C 0.6133(3) 0.9558(3) 0.3671(2) 0.0231(5) Uani 1 1 d .
C11 C 0.6991(4) 1.1218(3) 0.3774(2) 0.0300(5) Uani 1 1 d .
H11 H 0.6680 1.1709 0.3127 0.036 Uiso 1 1 calc R
C12 C 0.8317(4) 1.2149(3) 0.4845(3) 0.0344(6) Uani 1 1 d .
H12 H 0.8884 1.3271 0.4933 0.041 Uiso 1 1 calc R
C13 C 0.8780(4) 1.1389(3) 0.5774(2) 0.0353(6) Uani 1 1 d .
H13 H 0.9635 1.1994 0.6511 0.042 Uiso 1 1 calc R
C14 C 0.7959(4) 0.9710(3) 0.5601(2) 0.0316(6) Uani 1 1 d .
H14 H 0.8321 0.9193 0.6219 0.038 Uiso 1 1 calc R
C15 C 0.1560(4) 1.1833(3) -0.1049(2) 0.0324(6) Uani 1 1 d .
H15A H 0.2312 1.2594 -0.1452 0.039 Uiso 1 1 calc R
H15B H 0.0327 1.1960 -0.1151 0.039 Uiso 1 1 calc R

loop_
_atom_site_aniso_label
_atom_site_aniso_U_11
_atom_site_aniso_U_22
_atom_site_aniso_U_33
_atom_site_aniso_U_23
_atom_site_aniso_U_13
_atom_site_aniso_U_12
Cu1 0.0466(2) 0.02231(18) 0.02522(18) 0.00722(12) 0.00008(14) 0.01323(14)
Cl1 0.0394(4) 0.0363(4) 0.0339(3) 0.0175(3) -0.0010(3) 0.0062(3)
Cl2 0.0624(5) 0.0304(3) 0.0402(4) 0.0080(3) 0.0209(3) 0.0186(3)
O1 0.0609(13) 0.0264(10) 0.0318(10) 0.0075(8) -0.0018(9) 0.0231(9)
O2 0.0610(13) 0.0350(11) 0.0241(9) 0.0107(8) 0.0032(8) 0.0249(9)
N1 0.0495(14) 0.0180(10) 0.0298(11) 0.0037(8) -0.0073(10) 0.0093(9)
N2 0.0267(10) 0.0231(10) 0.0224(10) 0.0053(8) 0.0049(8) 0.0075(8)
C1 0.109(3) 0.0196(14) 0.0350(16) 0.0015(12) -0.0180(17) 0.0133(16)
C2 0.0439(15) 0.0213(12) 0.0263(12) 0.0003(10) 0.0012(11) 0.0103(11)
C3 0.0295(12) 0.0210(11) 0.0238(11) 0.0055(9) 0.0066(9) 0.0104(9)
C4 0.0398(14) 0.0267(13) 0.0208(11) 0.0033(9) 0.0068(10) 0.0128(10)
C5 0.0299(12) 0.0299(13) 0.0215(11) 0.0092(9) 0.0066(9) 0.0123(10)
C6 0.0327(13) 0.0206(11) 0.0283(12) 0.0093(9) 0.0091(10) 0.0117(9)
C7 0.0341(13) 0.0201(11) 0.0245(11) 0.0035(9) 0.0032(10) 0.0112(10)
C8 0.0266(11) 0.0200(11) 0.0224(11) 0.0044(9) 0.0047(9) 0.0080(9)
C9 0.0281(12) 0.0215(11) 0.0238(11) 0.0046(9) 0.0059(9) 0.0092(9)
C10 0.0260(11) 0.0231(11) 0.0208(11) 0.0047(9) 0.0065(9) 0.0088(9)
C11 0.0337(13) 0.0228(12) 0.0307(13) 0.0087(10) 0.0057(10) 0.0066(10)
C12 0.0341(14) 0.0231(13) 0.0388(15) 0.0020(11) 0.0052(11) 0.0047(10)
C13 0.0347(14) 0.0308(14) 0.0281(13) -0.0007(10) -0.0021(10) 0.0038(11)
C14 0.0343(13) 0.0336(14) 0.0232(12) 0.0058(10) 0.0025(10) 0.0098(11)
C15 0.0397(14) 0.0304(14) 0.0309(13) 0.0136(11) 0.0068(11) 0.0162(11)

loop_
_atom_type_symbol
_atom_type_description
_atom_type_scat_dispersion_real
_atom_type_scat_dispersion_imag
_atom_type_scat_source
C C 0.0033 0.0016 'International Tables Vol C Tables 4.2.6.8 and 6.1.1.4'
H H 0.0000 0.0000 'International Tables Vol C Tables 4.2.6.8 and 6.1.1.4'
Cl Cl 0.1484 0.1585 'International Tables Vol C Tables 4.2.6.8 and 6.1.1.4'
Cu Cu 0.3201 1.2651 'International Tables Vol C Tables 4.2.6.8 and 6.1.1.4'
N N 0.0061 0.0033 'International Tables Vol C Tables 4.2.6.8 and 6.1.1.4'
O O 0.0106 0.0060 'International Tables Vol C Tables 4.2.6.8 and 6.1.1.4'

loop_
_geom_angle_atom_site_label_1
_geom_angle_atom_site_label_2
_geom_angle_atom_site_label_3
_geom_angle
_geom_angle_site_symmetry_3
N1 Cu1 N2 78.87(8) .
N1 Cu1 Cl1 170.69(8) .
N2 Cu1 Cl1 96.17(6) .
N1 Cu1 Cl2 92.06(8) .
N2 Cu1 Cl2 122.61(6) .
Cl1 Cu1 Cl2 97.25(3) .
N1 Cu1 Cl1 90.53(7) 2_666
N2 Cu1 Cl1 132.16(6) 2_666
Cl1 Cu1 Cl1 87.00(3) 2_666
Cl2 Cu1 Cl1 104.09(3) 2_666
Cu1 Cl1 Cu1 93.00(3) 2_666
C6 O1 C15 106.33(19) .
C5 O2 C15 106.02(19) .
C9 N1 C1 119.6(2) .
C9 N1 Cu1 119.14(17) .
C1 N1 Cu1 121.22(18) .
C14 N2 C10 119.0(2) .
C14 N2 Cu1 125.82(17) .
C10 N2 Cu1 113.96(15) .
N1 C1 C2 112.7(3) .
N1 C1 H1A 109.1 .
C2 C1 H1A 109.1 .
N1 C1 H1B 109.1 .
C2 C1 H1B 109.1 .
H1A C1 H1B 107.8 .
C1 C2 C3 112.5(2) .
C1 C2 H2A 109.1 .
C3 C2 H2A 109.1 .
C1 C2 H2B 109.1 .
C3 C2 H2B 109.1 .
H2A C2 H2B 107.8 .
C4 C3 C8 121.7(2) .
C4 C3 C2 120.2(2) .
C8 C3 C2 118.0(2) .
C5 C4 C3 117.0(2) .
C5 C4 H4 121.5 .
C3 C4 H4 121.5 .
O2 C5 C4 128.1(2) .
O2 C5 C6 110.0(2) .
C4 C5 C6 121.9(2) .
C7 C6 O1 127.8(2) .
C7 C6 C5 122.8(2) .
O1 C6 C5 109.5(2) .
C6 C7 C8 117.3(2) .
C6 C7 H7 121.3 .
C8 C7 H7 121.3 .
C3 C8 C7 119.2(2) .
C3 C8 C9 116.4(2) .
C7 C8 C9 124.3(2) .
N1 C9 C8 121.3(2) .
N1 C9 C10 113.5(2) .
C8 C9 C10 125.1(2) .
N2 C10 C11 120.8(2) .
N2 C10 C9 113.0(2) .
C11 C10 C9 126.0(2) .
C12 C11 C10 119.7(2) .
C12 C11 H11 120.2 .
C10 C11 H11 120.2 .
C13 C12 C11 119.0(2) .
C13 C12 H12 120.5 .
C11 C12 H12 120.5 .
C12 C13 C14 119.1(2) .
C12 C13 H13 120.5 .
C14 C13 H13 120.5 .
N2 C14 C13 122.2(2) .
N2 C14 H14 118.9 .
C13 C14 H14 118.9 .
O1 C15 O2 108.2(2) .
O1 C15 H15A 110.1 .
O2 C15 H15A 110.1 .
O1 C15 H15B 110.1 .
O2 C15 H15B 110.1 .
H15A C15 H15B 108.4 .

loop_
_geom_bond_atom_site_label_1
_geom_bond_atom_site_label_2
_geom_bond_distance
_geom_bond_site_symmetry_2
Cu1 N1 1.971(2) .
Cu1 N2 2.043(2) .
Cu1 Cl1 2.2718(7) .
Cu1 Cl2 2.3480(8) .
Cu1 Cl1 2.4990(8) 2_666
Cl1 Cu1 2.4990(8) 2_666
O1 C6 1.368(3) .
O1 C15 1.427(3) .
O2 C5 1.365(3) .
O2 C15 1.431(3) .
N1 C9 1.296(3) .
N1 C1 1.445(4) .
N2 C14 1.337(3) .
N2 C10 1.357(3) .
C1 C2 1.446(4) .
C1 H1A 0.9700 .
C1 H1B 0.9700 .
C2 C3 1.480(3) .
C2 H2A 0.9700 .
C2 H2B 0.9700 .
C3 C4 1.403(3) .
C3 C8 1.417(3) .
C4 C5 1.366(4) .
C4 H4 0.9300 .
C5 C6 1.391(3) .
C6 C7 1.361(3) .
C7 C8 1.421(3) .
C7 H7 0.9300 .
C8 C9 1.466(3) .
C9 C10 1.497(3) .
C10 C11 1.381(3) .
C11 C12 1.385(4) .
C11 H11 0.9300 .
C12 C13 1.370(4) .
C12 H12 0.9300 .
C13 C14 1.384(4) .
C13 H13 0.9300 .
C14 H14 0.9300 .
C15 H15A 0.9700 .
C15 H15B 0.9700 .

loop_
_geom_torsion_atom_site_label_1
_geom_torsion_atom_site_label_2
_geom_torsion_atom_site_label_3
_geom_torsion_atom_site_label_4
_geom_torsion
_geom_torsion_site_symmetry_1
_geom_torsion_site_symmetry_4
N2 Cu1 Cl1 Cu1 132.10(6) . 2_666
Cl2 Cu1 Cl1 Cu1 -103.83(3) . 2_666
Cl1 Cu1 Cl1 Cu1 0.0 2_666 2_666
N2 Cu1 N1 C9 7.1(2) . .
Cl1 Cu1 N1 C9 140.1(2) 2_666 .
N2 Cu1 N1 C1 -174.2(3) . .
Cl1 Cu1 N1 C1 -115.7(4) . .
Cl2 Cu1 N1 C1 62.9(3) . .
Cl1 Cu1 N1 C1 -41.2(3) 2_666 .
N1 Cu1 N2 C14 -177.9(2) . .
Cl1 Cu1 N2 C14 10.0(2) . .
Cl2 Cu1 N2 C14 -92.7(2) . .
Cl1 Cu1 N2 C14 101.6(2) 2_666 .
N1 Cu1 N2 C10 -10.82(17) . .
Cl1 Cu1 N2 C10 177.16(15) . .
Cl2 Cu1 N2 C10 74.46(17) . .
Cl1 Cu1 N2 C10 -91.29(17) 2_666 .
C9 N1 C1 C2 38.1(5) . .
Cu1 N1 C1 C2 -140.6(2) . .
N1 C1 C2 C3 -49.4(4) . .
C1 C2 C3 C4 -150.5(3) . .
C1 C2 C3 C8 28.0(4) . .
C8 C3 C4 C5 -0.9(4) . .
C2 C3 C4 C5 177.6(2) . .
C15 O2 C5 C4 177.2(3) . .
C15 O2 C5 C6 -1.9(3) . .
C3 C4 C5 O2 179.3(2) . .
C3 C4 C5 C6 -1.7(4) . .
C15 O1 C6 C7 -179.1(3) . .
C15 O1 C6 C5 1.1(3) . .
O2 C5 C6 C7 -179.3(2) . .
C4 C5 C6 C7 1.5(4) . .
O2 C5 C6 O1 0.6(3) . .
C4 C5 C6 O1 -178.6(2) . .
O1 C6 C7 C8 -178.5(2) . .
C5 C6 C7 C8 1.4(4) . .
C4 C3 C8 C7 3.8(4) . .
C2 C3 C8 C7 -174.8(2) . .
C4 C3 C8 C9 -175.3(2) . .
C2 C3 C8 C9 6.1(3) . .
C6 C7 C8 C3 -3.9(4) . .
C6 C7 C8 C9 175.1(2) . .
C1 N1 C9 C8 -2.3(4) . .
Cu1 N1 C9 C8 176.42(18) . .
C1 N1 C9 C10 179.0(3) . .
Cu1 N1 C9 C10 -2.2(3) . .
C3 C8 C9 N1 -20.4(4) . .
C7 C8 C9 N1 160.5(3) . .
C3 C8 C9 C10 158.1(2) . .
C7 C8 C9 C10 -21.0(4) . .
C14 N2 C10 C11 3.6(4) . .
Cu1 N2 C10 C11 -164.46(19) . .
C14 N2 C10 C9 -179.3(2) . .
Cu1 N2 C10 C9 12.7(2) . .
N1 C9 C10 N2 -7.1(3) . .
C8 C9 C10 N2 174.3(2) . .
N1 C9 C10 C11 169.8(3) . .
C8 C9 C10 C11 -8.8(4) . .
N2 C10 C11 C12 -4.4(4) . .
C9 C10 C11 C12 178.9(2) . .
C10 C11 C12 C13 1.4(4) . .
C11 C12 C13 C14 2.1(4) . .
C10 N2 C14 C13 0.1(4) . .
Cu1 N2 C14 C13 166.6(2) . .
C12 C13 C14 N2 -3.0(4) . .
C6 O1 C15 O2 -2.2(3) . .
C5 O2 C15 O1 2.6(3) . .
